data_7205324
loop_
_publ_author_name
'Braga, Dario'
'D'Agostino, Simone'
'Grepioni, Fabrizia'

_publ_section_title
;
 Surprising robustness of a unit cell: isomorphism in caesium
 18-crown[6] complexes with aromatic polycarboxylate anions
;
_journal_issue 5
_journal_name_full CrystEngComm
_journal_page_first 1366
_journal_paper_doi 10.1039/c0ce00363h
_journal_volume 13
_journal_year 2011
_chemical_formula_sum 'C21 H31 Cs O11'
_chemical_formula_weight 592.37
_chemical_name_common 'CROWN ETHER COMPLEX'
_chemical_name_systematic
;
?
;
_space_group_IT_number 19
_symmetry_cell_setting orthorhombic
_symmetry_space_group_name_Hall 'P 2ac 2ab'
_symmetry_space_group_name_H-M 'P 21 21 21'
_atom_sites_solution_hydrogens geom
_atom_sites_solution_primary direct
_atom_sites_solution_secondary difmap
_audit_creation_method SHELXL-97
_cell_angle_alpha 90.00
_cell_angle_beta 90.00
_cell_angle_gamma 90.00
_cell_formula_units_Z 4
_cell_length_a 8.1436(2)
_cell_length_b 14.9847(2)
_cell_length_c 20.1066(4)
_cell_measurement_reflns_used 11251
_cell_measurement_temperature 293(2)
_cell_measurement_theta_max 28.9889
_cell_measurement_theta_min 2.4372
_cell_volume 2453.60(8)
_computing_cell_refinement
;
CrysAlis RED, Oxford Diffraction Ltd.,
Version 1.171.32.15 (release 10-01-2008 CrysAlis171 .NET)
(compiled Jan 10 2008,16:37:18)
;
_computing_data_collection
;
CrysAlis CCD, Oxford Diffraction Ltd.,
Version 1.171.32.15 (release 10-01-2008 CrysAlis171 .NET)
(compiled Jan 10 2008,16:37:18)
;
_computing_data_reduction
;
CrysAlis RED, Oxford Diffraction Ltd.,
Version 1.171.32.15 (release 10-01-2008 CrysAlis171 .NET)
(compiled Jan 10 2008,16:37:18)
;
_computing_structure_refinement 'SHELXL-97 (Sheldrick, 2008)'
_computing_structure_solution 'SHELXS-97 (Sheldrick, 2008)'
_diffrn_ambient_temperature 293(2)
_diffrn_measured_fraction_theta_full 0.999
_diffrn_measured_fraction_theta_max 0.920
_diffrn_measurement_details
;
1 omega -7.00 90.00 1.0000 14.9300
omega____ theta____ kappa____ phi______ frames
- 18.0642 38.0000 -120.0000 97

2 omega -12.00 85.00 1.0000 14.9300
omega____ theta____ kappa____ phi______ frames
- 18.0642 77.0000 -30.0000 97

3 omega 49.00 94.00 1.0000 14.9300
omega____ theta____ kappa____ phi______ frames
- 18.0642 -165.0000 150.0000 45

4 omega -50.00 44.00 1.0000 14.9300
omega____ theta____ kappa____ phi______ frames
- 18.0642 -38.0000 60.0000 94

;
_diffrn_measurement_device '92mm CCD camera (sapphire) on \k-goniostat'
_diffrn_measurement_device_type 'Xcalibur S'
_diffrn_measurement_method 'omega scan'
_diffrn_radiation_monochromator graphite
_diffrn_radiation_source 'fine-focus sealed tube'
_diffrn_radiation_type MoK\a
_diffrn_radiation_wavelength 0.71073
_diffrn_reflns_av_R_equivalents 0.0276
_diffrn_reflns_av_sigmaI/netI 0.0344
_diffrn_reflns_limit_h_max 11
_diffrn_reflns_limit_h_min -5
_diffrn_reflns_limit_k_max 20
_diffrn_reflns_limit_k_min -18
_diffrn_reflns_limit_l_max 27
_diffrn_reflns_limit_l_min -25
_diffrn_reflns_number 16810
_diffrn_reflns_theta_full 25.00
_diffrn_reflns_theta_max 29.05
_diffrn_reflns_theta_min 2.44
_exptl_absorpt_coefficient_mu 1.565
_exptl_absorpt_correction_T_max 1.00000
_exptl_absorpt_correction_T_min 0.60136
_exptl_absorpt_correction_type multi-scan
_exptl_absorpt_process_details
;
CrysAlis RED, Oxford Diffraction Ltd.,
Version 1.171.33.34 (release 24-02-2009 CrysAlis171 .NET)
(compiled Feb 24 2009,11:20:51)
Empirical absorption correction using spherical harmonics,
implemented in SCALE3 ABSPACK scaling algorithm.
;
_exptl_crystal_colour colourless
_exptl_crystal_density_diffrn 1.604
_exptl_crystal_density_method 'not measured'
_exptl_crystal_description prism
_exptl_crystal_F_000 1200
_exptl_crystal_size_max 0.13
_exptl_crystal_size_mid 0.086
_exptl_crystal_size_min 0.078
_refine_diff_density_max 0.413
_refine_diff_density_min -0.438
_refine_diff_density_rms 0.058
_refine_ls_abs_structure_details 'Flack H D (1983), Acta Cryst. A39, 876-881'
_refine_ls_abs_structure_Flack -0.007(12)
_refine_ls_extinction_coef 0.00095(19)
_refine_ls_extinction_expression Fc^*^=kFc[1+0.001xFc^2^\l^3^/sin(2\q)]^-1/4^
_refine_ls_extinction_method SHELXL
_refine_ls_goodness_of_fit_ref 0.975
_refine_ls_hydrogen_treatment mixed
_refine_ls_matrix_type full
_refine_ls_number_parameters 304
_refine_ls_number_reflns 5785
_refine_ls_number_restraints 0
_refine_ls_restrained_S_all 0.975
_refine_ls_R_factor_all 0.0337
_refine_ls_R_factor_gt 0.0270
_refine_ls_shift/su_max 0.008
_refine_ls_shift/su_mean 0.001
_refine_ls_structure_factor_coef Fsqd
_refine_ls_weighting_details 'calc w=1/[\s^2^(Fo^2^)+(0.0288P)^2^+0.0000P] where P=(Fo^2^+2Fc^2^)/3'
_refine_ls_weighting_scheme calc
_refine_ls_wR_factor_gt 0.0517
_refine_ls_wR_factor_ref 0.0529
_reflns_number_gt 5160
_reflns_number_total 5785
_reflns_threshold_expression >2sigma(I)
_cod_data_source_file C0CE00363H.TXT
_cod_data_source_block 5
_cod_depositor_comments
;
The following automatic conversions were performed:
'_symmetry_cell_setting' value 'Orthorhombic' changed to 'orthorhombic'
according to '/home/saulius/struct/CIF-dictionaries/cif_core.dic'
dictionary named 'cif_core.dic' version 2.4.1 from 2010-06-29.

Automatic conversion script
Id: cif_fix_enum 1555 2011-01-17 13:19:09Z saulius 
;
_cod_original_sg_symbol_H-M P212121
_cod_database_code 7205324

loop_
_symmetry_equiv_pos_as_xyz
'x, y, z'
'-x+1/2, -y, z+1/2'
'-x, y+1/2, -z+1/2'
'x+1/2, -y+1/2, -z'

loop_
_atom_site_label
_atom_site_type_symbol
_atom_site_fract_x
_atom_site_fract_y
_atom_site_fract_z
_atom_site_U_iso_or_equiv
_atom_site_adp_type
_atom_site_occupancy
_atom_site_symmetry_multiplicity
_atom_site_calc_flag
_atom_site_refinement_flags
_atom_site_disorder_assembly
_atom_site_disorder_group
Cs1 Cs 0.13068(2) 0.661193(10) 0.905840(8) 0.03442(6) Uani 1 1 d . . .
O1 O 0.0065(3) 0.77832(15) 1.03483(12) 0.0521(6) Uani 1 1 d . . .
O2 O 0.0367(3) 0.86563(14) 0.90882(16) 0.0671(7) Uani 1 1 d . . .
O3 O -0.0996(3) 0.76746(19) 0.80338(12) 0.0707(8) Uani 1 1 d . . .
O4 O -0.1146(3) 0.57846(19) 0.80661(12) 0.0727(8) Uani 1 1 d . . .
O5 O -0.1130(3) 0.49640(13) 0.93706(12) 0.0615(6) Uani 1 1 d . . .
O6 O 0.0312(3) 0.58867(16) 1.04446(11) 0.0557(6) Uani 1 1 d . . .
C1 C 0.0018(4) 0.6449(3) 1.09951(17) 0.0671(11) Uani 1 1 d . . .
H1A H 0.0442 0.6175 1.1397 0.081 Uiso 1 1 calc R . .
H1B H -0.1154 0.6539 1.1050 0.081 Uiso 1 1 calc R . .
C2 C 0.0835(4) 0.7311(3) 1.08815(17) 0.0705(12) Uani 1 1 d . . .
H2A H 0.0784 0.7667 1.1284 0.085 Uiso 1 1 calc R . .
H2B H 0.1982 0.7210 1.0775 0.085 Uiso 1 1 calc R . .
C3 C 0.0791(5) 0.8628(3) 1.0248(2) 0.0750(13) Uani 1 1 d . . .
H3A H 0.1950 0.8555 1.0153 0.090 Uiso 1 1 calc R . .
H3B H 0.0688 0.8981 1.0650 0.090 Uiso 1 1 calc R . .
C4 C -0.0004(5) 0.9096(2) 0.9695(3) 0.0813(15) Uani 1 1 d . . .
H4A H -0.1183 0.9104 0.9763 0.098 Uiso 1 1 calc R . .
H4B H 0.0381 0.9708 0.9677 0.098 Uiso 1 1 calc R . .
C5 C -0.0356(6) 0.9063(3) 0.8529(3) 0.0940(18) Uani 1 1 d . . .
H5A H 0.0147 0.9640 0.8450 0.113 Uiso 1 1 calc R . .
H5B H -0.1520 0.9154 0.8607 0.113 Uiso 1 1 calc R . .
C6 C -0.0122(5) 0.8490(4) 0.7952(2) 0.0981(18) Uani 1 1 d . . .
H6A H -0.0509 0.8794 0.7556 0.118 Uiso 1 1 calc R . .
H6B H 0.1038 0.8366 0.7895 0.118 Uiso 1 1 calc R . .
C7 C -0.1030(6) 0.7130(4) 0.7462(2) 0.105(2) Uani 1 1 d . . .
H7A H 0.0081 0.6963 0.7340 0.125 Uiso 1 1 calc R . .
H7B H -0.1508 0.7457 0.7094 0.125 Uiso 1 1 calc R . .
C8 C -0.2006(5) 0.6320(4) 0.7594(2) 0.0923(18) Uani 1 1 d . . .
H8A H -0.3075 0.6483 0.7768 0.111 Uiso 1 1 calc R . .
H8B H -0.2165 0.5989 0.7185 0.111 Uiso 1 1 calc R . .
C9 C -0.2023(5) 0.5017(3) 0.8245(2) 0.0855(16) Uani 1 1 d . . .
H9A H -0.2213 0.4650 0.7855 0.103 Uiso 1 1 calc R . .
H9B H -0.3079 0.5183 0.8430 0.103 Uiso 1 1 calc R . .
C10 C -0.1058(6) 0.4511(2) 0.8744(2) 0.0823(15) Uani 1 1 d . . .
H10A H -0.1502 0.3914 0.8790 0.099 Uiso 1 1 calc R . .
H10B H 0.0075 0.4462 0.8600 0.099 Uiso 1 1 calc R . .
C11 C -0.0230(5) 0.4540(2) 0.9877(2) 0.0785(14) Uani 1 1 d . . .
H11A H 0.0925 0.4523 0.9759 0.094 Uiso 1 1 calc R . .
H11B H -0.0611 0.3931 0.9932 0.094 Uiso 1 1 calc R . .
C12 C -0.0449(5) 0.5038(3) 1.0507(2) 0.0766(13) Uani 1 1 d . . .
H12A H -0.1610 0.5112 1.0600 0.092 Uiso 1 1 calc R . .
H12B H 0.0043 0.4710 1.0871 0.092 Uiso 1 1 calc R . .
O7 O 0.3339(3) 0.48894(13) 0.88757(12) 0.0549(6) Uani 1 1 d . . .
O8 O 0.3354(3) 0.44817(12) 0.78143(11) 0.0569(7) Uani 1 1 d . . .
O9 O 0.6301(3) 0.17818(13) 0.70978(9) 0.0537(5) Uani 1 1 d . . .
O10 O 0.7007(3) 0.08012(13) 0.78741(11) 0.0540(6) Uani 1 1 d . . .
H10O H 0.682(6) 0.013(3) 0.749(2) 0.117(16) Uiso 1 1 d . . .
C13 C 0.4694(3) 0.35511(15) 0.85781(13) 0.0289(6) Uani 1 1 d . . .
C14 C 0.5149(3) 0.29729(17) 0.80825(13) 0.0307(6) Uani 1 1 d . . .
H14 H 0.4842 0.3090 0.7646 0.037 Uiso 1 1 calc R . .
C15 C 0.6069(3) 0.22099(16) 0.82267(12) 0.0294(6) Uani 1 1 d . . .
C16 C 0.6550(3) 0.20536(16) 0.88779(13) 0.0330(6) Uani 1 1 d . . .
H16 H 0.7156 0.1546 0.8979 0.040 Uiso 1 1 calc R . .
C17 C 0.6137(4) 0.26442(16) 0.93775(13) 0.0335(6) Uani 1 1 d . . .
C18 C 0.5176(3) 0.33860(19) 0.92328(12) 0.0324(6) Uani 1 1 d . . .
H18 H 0.4856 0.3771 0.9571 0.039 Uiso 1 1 calc R . .
C19 C 0.3711(4) 0.43824(16) 0.84253(14) 0.0362(6) Uani 1 1 d . . .
C20 C 0.6482(3) 0.15628(18) 0.76792(13) 0.0344(6) Uani 1 1 d . . .
C21 C 0.6240(6) 0.2957(2) 1.05395(14) 0.0630(9) Uani 1 1 d . . .
H21A H 0.6574 0.3565 1.0476 0.095 Uiso 1 1 calc R . .
H21B H 0.6731 0.2727 1.0938 0.095 Uiso 1 1 calc R . .
H21C H 0.5066 0.2929 1.0577 0.095 Uiso 1 1 calc R . .
O11 O 0.6753(3) 0.24412(14) 0.99919(10) 0.0487(6) Uani 1 1 d . . .

loop_
_atom_site_aniso_label
_atom_site_aniso_U_11
_atom_site_aniso_U_22
_atom_site_aniso_U_33
_atom_site_aniso_U_23
_atom_site_aniso_U_13
_atom_site_aniso_U_12
Cs1 0.03290(8) 0.03540(8) 0.03494(9) -0.00063(8) 0.00158(8) 0.00119(8)
O1 0.0394(13) 0.0581(14) 0.0587(15) -0.0262(12) -0.0035(12) -0.0049(11)
O2 0.0469(13) 0.0470(12) 0.107(2) 0.0212(16) 0.0118(16) 0.0066(10)
O3 0.0547(18) 0.113(2) 0.0440(14) 0.0280(14) 0.0037(13) 0.0135(16)
O4 0.0341(13) 0.116(2) 0.0683(17) -0.0300(15) -0.0057(14) -0.0032(16)
O5 0.0555(14) 0.0353(11) 0.0937(18) -0.0091(11) 0.0185(15) 0.0072(12)
O6 0.0547(15) 0.0696(16) 0.0429(13) 0.0121(11) 0.0111(12) 0.0149(12)
C1 0.0496(19) 0.120(3) 0.0321(17) 0.005(2) 0.0016(17) 0.020(2)
C2 0.0443(19) 0.126(3) 0.042(2) -0.039(2) -0.0079(18) 0.017(2)
C3 0.048(2) 0.067(2) 0.110(3) -0.051(2) 0.006(2) -0.0105(18)
C4 0.061(3) 0.0298(17) 0.153(5) -0.020(2) 0.037(3) -0.0077(18)
C5 0.059(3) 0.074(3) 0.149(5) 0.059(3) 0.031(3) 0.013(2)
C6 0.050(2) 0.141(4) 0.103(4) 0.094(4) 0.012(2) 0.007(3)
C7 0.063(3) 0.215(6) 0.036(2) 0.015(3) 0.002(2) 0.053(4)
C8 0.054(2) 0.168(5) 0.054(3) -0.046(3) -0.017(2) 0.034(3)
C9 0.037(2) 0.108(4) 0.112(4) -0.075(3) 0.005(2) -0.007(2)
C10 0.060(3) 0.0466(19) 0.140(4) -0.049(2) 0.045(3) -0.021(2)
C11 0.069(3) 0.0397(19) 0.126(4) 0.020(2) 0.043(3) 0.0153(19)
C12 0.066(3) 0.073(3) 0.091(3) 0.053(2) 0.023(2) 0.022(2)
O7 0.0592(16) 0.0403(11) 0.0653(16) -0.0014(10) 0.0048(12) 0.0178(10)
O8 0.086(2) 0.0305(10) 0.0538(14) 0.0019(9) -0.0308(14) 0.0081(11)
O9 0.0753(14) 0.0534(12) 0.0323(10) 0.0011(9) 0.0095(13) 0.0177(14)
O10 0.0835(17) 0.0334(11) 0.0450(13) -0.0088(10) -0.0177(13) 0.0155(11)
C13 0.0299(13) 0.0223(13) 0.0346(14) 0.0033(10) -0.0005(11) -0.0046(10)
C14 0.0334(14) 0.0301(13) 0.0287(14) 0.0060(11) -0.0031(12) -0.0010(11)
C15 0.0305(15) 0.0269(12) 0.0309(13) 0.0012(10) 0.0015(12) -0.0042(11)
C16 0.0352(17) 0.0239(11) 0.0400(15) 0.0020(10) -0.0032(13) 0.0007(11)
C17 0.0403(16) 0.0301(12) 0.0302(13) 0.0056(10) -0.0054(14) -0.0048(14)
C18 0.0353(13) 0.0299(12) 0.0320(14) -0.0028(12) 0.0042(10) -0.0036(13)
C19 0.0309(13) 0.0261(12) 0.0516(17) 0.0024(12) 0.0003(17) -0.0069(15)
C20 0.0279(13) 0.0366(12) 0.0386(14) -0.0054(13) -0.0004(12) -0.0046(15)
C21 0.076(2) 0.080(2) 0.0331(16) -0.0075(16) -0.007(2) 0.011(2)
O11 0.0689(18) 0.0450(11) 0.0321(11) -0.0012(8) -0.0115(11) 0.0109(11)

loop_
_atom_type_symbol
_atom_type_description
_atom_type_scat_dispersion_real
_atom_type_scat_dispersion_imag
_atom_type_scat_source
C C 0.0033 0.0016 'International Tables Vol C Tables 4.2.6.8 and 6.1.1.4'
H H 0.0000 0.0000 'International Tables Vol C Tables 4.2.6.8 and 6.1.1.4'
O O 0.0106 0.0060 'International Tables Vol C Tables 4.2.6.8 and 6.1.1.4'
Cs Cs -0.3680 2.1192 'International Tables Vol C Tables 4.2.6.8 and 6.1.1.4'

loop_
_geom_angle_atom_site_label_1
_geom_angle_atom_site_label_2
_geom_angle_atom_site_label_3
_geom_angle
_geom_angle_site_symmetry_1
_geom_angle_site_symmetry_3
_geom_angle_publ_flag
O9 Cs1 O4 87.36(6) 3_656 . ?
O9 Cs1 O7 68.66(6) 3_656 . ?
O4 Cs1 O7 86.22(7) . . ?
O9 Cs1 O6 152.07(6) 3_656 . ?
O4 Cs1 O6 105.76(7) . . ?
O7 Cs1 O6 87.36(6) . . ?
O9 Cs1 O2 95.08(6) 3_656 . ?
O4 Cs1 O2 104.20(8) . . ?
O7 Cs1 O2 160.55(6) . . ?
O6 Cs1 O2 105.05(7) . . ?
O9 Cs1 O3 80.92(6) 3_656 . ?
O4 Cs1 O3 53.53(8) . . ?
O7 Cs1 O3 130.66(7) . . ?
O6 Cs1 O3 126.77(6) . . ?
O2 Cs1 O3 52.35(8) . . ?
O9 Cs1 O5 127.28(5) 3_656 . ?
O4 Cs1 O5 54.57(7) . . ?
O7 Cs1 O5 73.33(6) . . ?
O6 Cs1 O5 52.88(7) . . ?
O2 Cs1 O5 126.09(6) . . ?
O3 Cs1 O5 98.35(7) . . ?
O9 Cs1 O1 138.94(5) 3_656 . ?
O4 Cs1 O1 121.69(6) . . ?
O7 Cs1 O1 134.77(6) . . ?
O6 Cs1 O1 52.98(6) . . ?
O2 Cs1 O1 52.64(7) . . ?
O3 Cs1 O1 93.54(7) . . ?
O5 Cs1 O1 93.77(6) . . ?
O9 Cs1 O1 70.75(6) 3_656 4_567 ?
O4 Cs1 O1 156.25(6) . 4_567 ?
O7 Cs1 O1 77.45(6) . 4_567 ?
O6 Cs1 O1 90.76(6) . 4_567 ?
O2 Cs1 O1 87.31(6) . 4_567 ?
O3 Cs1 O1 128.14(7) . 4_567 ?
O5 Cs1 O1 133.41(7) . 4_567 ?
O1 Cs1 O1 81.85(3) . 4_567 ?
O9 Cs1 C11 128.42(7) 3_656 . ?
O4 Cs1 C11 74.56(10) . . ?
O7 Cs1 C11 62.39(7) . . ?
O6 Cs1 C11 39.06(9) . . ?
O2 Cs1 C11 135.86(8) . . ?
O3 Cs1 C11 120.03(10) . . ?
O5 Cs1 C11 21.84(9) . . ?
O1 Cs1 C11 89.59(8) . . ?
O1 Cs1 C11 111.59(9) 4_567 . ?
O9 Cs1 C10 105.71(7) 3_656 . ?
O4 Cs1 C10 38.70(10) . . ?
O7 Cs1 C10 63.43(8) . . ?
O6 Cs1 C10 73.88(9) . . ?
O2 Cs1 C10 133.96(9) . . ?
O3 Cs1 C10 90.48(10) . . ?
O5 Cs1 C10 22.15(8) . . ?
O1 Cs1 C10 115.04(7) . . ?
O1 Cs1 C10 138.13(9) 4_567 . ?
C11 Cs1 C10 37.07(11) . . ?
O9 Cs1 C6 71.61(8) 3_656 . ?
O4 Cs1 C6 73.66(10) . . ?
O7 Cs1 C6 135.97(10) . . ?
O6 Cs1 C6 135.35(9) . . ?
O2 Cs1 C6 38.05(11) . . ?
O3 Cs1 C6 21.67(9) . . ?
O5 Cs1 C6 119.72(9) . . ?
O1 Cs1 C6 88.39(10) . . ?
O1 Cs1 C6 106.56(8) 4_567 . ?
C11 Cs1 C6 141.08(11) . . ?
C10 Cs1 C6 111.68(12) . . ?
C3 O1 C2 111.6(3) . . ?
C3 O1 Cs1 103.7(2) . . ?
C2 O1 Cs1 101.06(17) . . ?
C3 O1 Cs1 100.81(19) . 4_467 ?
C2 O1 Cs1 105.27(18) . 4_467 ?
Cs1 O1 Cs1 133.94(7) . 4_467 ?
C5 O2 C4 113.4(3) . . ?
C5 O2 Cs1 120.4(3) . . ?
C4 O2 Cs1 121.2(2) . . ?
C7 O3 C6 114.4(4) . . ?
C7 O3 Cs1 104.3(2) . . ?
C6 O3 Cs1 102.0(2) . . ?
C9 O4 C8 112.5(4) . . ?
C9 O4 Cs1 119.6(2) . . ?
C8 O4 Cs1 121.5(3) . . ?
C11 O5 C10 113.7(3) . . ?
C11 O5 Cs1 99.6(2) . . ?
C10 O5 Cs1 99.59(19) . . ?
C1 O6 C12 113.0(3) . . ?
C1 O6 Cs1 122.7(2) . . ?
C12 O6 Cs1 120.5(2) . . ?
O6 C1 C2 109.0(3) . . ?
O1 C2 C1 110.7(3) . . ?
O1 C2 Cs1 57.46(14) . . ?
C1 C2 Cs1 87.4(2) . . ?
O1 C3 C4 110.6(3) . . ?
O1 C3 Cs1 55.56(15) . . ?
C4 C3 Cs1 87.3(2) . . ?
O2 C4 C3 109.7(3) . . ?
O2 C5 C6 109.0(3) . . ?
O3 C6 C5 110.4(3) . . ?
O3 C6 Cs1 56.31(16) . . ?
C5 C6 Cs1 90.6(2) . . ?
O3 C7 C8 109.9(3) . . ?
O3 C7 Cs1 54.68(18) . . ?
C8 C7 Cs1 87.2(2) . . ?
O4 C8 C7 108.5(3) . . ?
O4 C9 C10 108.9(3) . . ?
O5 C10 C9 109.3(3) . . ?
O5 C10 Cs1 58.26(15) . . ?
C9 C10 Cs1 87.5(2) . . ?
O5 C11 C12 109.2(3) . . ?
O5 C11 Cs1 58.60(16) . . ?
C12 C11 Cs1 89.9(2) . . ?
O6 C12 C11 108.9(3) . . ?
C19 O7 Cs1 137.9(2) . . ?
C20 O9 Cs1 129.09(19) . 3_646 ?
C14 C13 C18 119.8(2) . . ?
C14 C13 C19 121.1(2) . . ?
C18 C13 C19 119.1(2) . . ?
C13 C14 C15 120.7(2) . . ?
C16 C15 C14 119.0(2) . . ?
C16 C15 C20 121.3(2) . . ?
C14 C15 C20 119.7(2) . . ?
C17 C16 C15 120.7(2) . . ?
O11 C17 C16 115.2(2) . . ?
O11 C17 C18 125.0(2) . . ?
C16 C17 C18 119.8(2) . . ?
C17 C18 C13 119.8(2) . . ?
O7 C19 O8 126.0(3) . . ?
O7 C19 C13 119.6(3) . . ?
O8 C19 C13 114.4(2) . . ?
O9 C20 O10 124.9(3) . . ?
O9 C20 C15 120.0(2) . . ?
O10 C20 C15 115.1(2) . . ?
C17 O11 C21 118.4(2) . . ?

loop_
_geom_bond_atom_site_label_1
_geom_bond_atom_site_label_2
_geom_bond_distance
_geom_bond_site_symmetry_2
_geom_bond_publ_flag
Cs1 O9 3.044(2) 3_656 ?
Cs1 O4 3.083(2) . ?
Cs1 O7 3.088(2) . ?
Cs1 O6 3.099(2) . ?
Cs1 O2 3.158(2) . ?
Cs1 O3 3.209(2) . ?
Cs1 O5 3.229(2) . ?
Cs1 O1 3.291(2) . ?
Cs1 O1 3.407(2) 4_567 ?
Cs1 C11 3.731(4) . ?
Cs1 C10 3.744(3) . ?
Cs1 C6 3.772(4) . ?
O1 C3 1.412(4) . ?
O1 C2 1.430(4) . ?
O1 Cs1 3.407(2) 4_467 ?
O2 C5 1.409(5) . ?
O2 C4 1.419(5) . ?
O3 C7 1.410(5) . ?
O3 C6 1.424(5) . ?
O4 C9 1.400(5) . ?
O4 C8 1.427(5) . ?
O5 C11 1.407(5) . ?
O5 C10 1.432(4) . ?
O6 C1 1.411(4) . ?
O6 C12 1.420(4) . ?
C1 C2 1.471(5) . ?
C3 C4 1.465(6) . ?
C5 C6 1.455(7) . ?
C7 C8 1.474(7) . ?
C9 C10 1.484(6) . ?
C11 C12 1.480(6) . ?
O7 C19 1.220(3) . ?
O8 C19 1.271(3) . ?
O9 C20 1.223(3) . ?
O9 Cs1 3.044(2) 3_646 ?
O10 C20 1.280(3) . ?
C13 C14 1.372(4) . ?
C13 C18 1.396(4) . ?
C13 C19 1.512(4) . ?
C14 C15 1.397(3) . ?
C15 C16 1.386(4) . ?
C15 C20 1.505(3) . ?
C16 C17 1.380(4) . ?
C17 O11 1.368(3) . ?
C17 C18 1.390(4) . ?
C21 O11 1.408(4) . ?
